data_2022639
loop_
_publ_author_name
'OmarAli, Al-Ameen Bariz'
'Al-Karawi, Ahmed Jasim M.'
'Awad, Adil A.'
'Dege, Necmi'
'Kans\?iz, Sevgi'
'Agar, Erbil'
'Hussein, Zaman Ahmed'
'Mohammed, Iman Rajab'

_publ_section_title
;
 Two new zinc(II) and mercury(II) complexes based on
 N,N'-(cyclohexane-1,2-diylidene)bis(4-fluorobenzohydrazide): synthesis,
 crystal structures and antibacterial activities
;
_journal_coden_ASTM ACSCGG
_journal_coeditor_code QF3037
_journal_issue 5
_journal_name_full
;
 Acta Crystallographica, Section C: Structural Chemistry
;
_journal_page_first 476
_journal_page_last 482
_journal_paper_doi 10.1107/S2053229620004994
_journal_volume 76
_journal_year 2020
_chemical_formula_iupac 'C20 H18 F2 N4 O2, C1 H4 O1'
_chemical_formula_moiety 'C20 H18 F2 N4 O2, C1 H4 O1'
_chemical_formula_sum 'C21 H22 F2 N4 O3'
_chemical_formula_weight 416.42
_chemical_name_systematic
;
<i>N</i>,<i>N</i>'-(Cyclohexane-1,2-diylidene)bis(4-fluorobenzohydrazide)
methanol monosolvate
;
_space_group_crystal_system orthorhombic
_space_group_IT_number 19
_space_group_name_Hall 'P 2ac 2ab'
_space_group_name_H-M_alt 'P 21 21 21'
_atom_sites_solution_hydrogens mixed
_audit_creation_method SHELXL-2018/3
_cell_angle_alpha 90
_cell_angle_beta 90
_cell_angle_gamma 90
_cell_formula_units_Z 4
_cell_length_a 7.5679(3)
_cell_length_b 15.2500(7)
_cell_length_c 17.5264(7)
_cell_measurement_reflns_used 13218
_cell_measurement_temperature 296(2)
_cell_measurement_theta_max 31.00
_cell_measurement_theta_min 1.77
_cell_volume 2022.73(15)
_computing_cell_refinement
;
<i>X-AREA</i> (Stoe & Cie, 2002)
;
_computing_data_collection
;
<i>X-AREA</i> (Stoe & Cie, 2002)
;
_computing_data_reduction
;
<i>X-RED32</i> (Stoe & Cie, 2002)
;
_computing_molecular_graphics
;
PLATON (Spek, 2020) and ORTEP-3 for Windows (Farrugia, 2012)
;
_computing_publication_material
;
SHELXL2018 (Sheldrick, 2015b)
;
_computing_structure_refinement
;
SHELXL2018 (Sheldrick, 2015b)
;
_computing_structure_solution
;
SHELXT (Sheldrick, 2015a)
;
_diffrn_ambient_temperature 296(2)
_diffrn_detector 'image plate (34 cm diameter)'
_diffrn_detector_area_resol_mean 6.67
_diffrn_detector_type STOE
_diffrn_measured_fraction_theta_full 1.000
_diffrn_measured_fraction_theta_max 0.996
_diffrn_measurement_details ' 310 frames, detector distance = 90 mm'
_diffrn_measurement_device '2-circle goniometer'
_diffrn_measurement_device_type 'Stoe IPDS 2'
_diffrn_measurement_method 'rotation method'
_diffrn_radiation_collimation '0.8 mm diameter, multiple pinhole'
_diffrn_radiation_monochromator 'plane graphite'
_diffrn_radiation_polarisn_norm 0
_diffrn_radiation_type 'Mo K\a'
_diffrn_radiation_wavelength 0.71073
_diffrn_reflns_av_R_equivalents 0.0418
_diffrn_reflns_av_unetI/netI 0.0454
_diffrn_reflns_Laue_measured_fraction_full 1.000
_diffrn_reflns_Laue_measured_fraction_max 0.996
_diffrn_reflns_limit_h_max 10
_diffrn_reflns_limit_h_min -10
_diffrn_reflns_limit_k_max 21
_diffrn_reflns_limit_k_min -21
_diffrn_reflns_limit_l_max 23
_diffrn_reflns_limit_l_min -24
_diffrn_reflns_number 15870
_diffrn_reflns_point_group_measured_fraction_full 1.000
_diffrn_reflns_point_group_measured_fraction_max 0.995
_diffrn_reflns_theta_full 25.242
_diffrn_reflns_theta_max 30.547
_diffrn_reflns_theta_min 1.770
_diffrn_source 'sealed X-ray tube, 12 x 0.4 mm long-fine focus'
_diffrn_source_current 45
_diffrn_source_power 2.25
_diffrn_source_voltage 50
_exptl_absorpt_coefficient_mu 0.106
_exptl_absorpt_correction_T_max 0.9624
_exptl_absorpt_correction_T_min 0.9259
_exptl_absorpt_correction_type integration
_exptl_absorpt_process_details
;
(X-RED32; Stoe & Cie, 2002)
;
_exptl_crystal_colour yellow
_exptl_crystal_density_diffrn 1.367
_exptl_crystal_description prism
_exptl_crystal_F_000 872
_exptl_crystal_size_max 0.790
_exptl_crystal_size_mid 0.550
_exptl_crystal_size_min 0.380
_refine_diff_density_max 0.126
_refine_diff_density_min -0.111
_refine_diff_density_rms 0.028
_refine_ls_abs_structure_details
;
Flack <i>x</i> determined using 1095 quotients [(I+)-(I-)]/[(I+)+(I-)]
(Parsons <i>et al.</i>,  2013)
;
_refine_ls_abs_structure_Flack 0.3(5)
_refine_ls_extinction_coef .
_refine_ls_extinction_method none
_refine_ls_goodness_of_fit_ref 0.964
_refine_ls_hydrogen_treatment mixed
_refine_ls_matrix_type full
_refine_ls_number_parameters 284
_refine_ls_number_reflns 6161
_refine_ls_number_restraints 0
_refine_ls_restrained_S_all 0.964
_refine_ls_R_factor_all 0.0967
_refine_ls_R_factor_gt 0.0473
_refine_ls_shift/su_max 0.000
_refine_ls_shift/su_mean 0.000
_refine_ls_structure_factor_coef Fsqd
_refine_ls_weighting_details 'w=1/[\s^2^(Fo^2^)+(0.0509P)^2^] where P=(Fo^2^+2Fc^2^)/3'
_refine_ls_weighting_scheme calc
_refine_ls_wR_factor_gt 0.0953
_refine_ls_wR_factor_ref 0.1110
_reflns_Friedel_coverage 0.770
_reflns_Friedel_fraction_full 1.000
_reflns_Friedel_fraction_max 0.993
_reflns_number_gt 3553
_reflns_number_total 6161
_reflns_threshold_expression 'I > 2\s(I)'
_cod_data_source_file qf3037sup1_shelx.cif
_cod_data_source_block shelx
_cod_database_code 2022639
_publcif_datablock.id {a56bebec-7829-45b3-88da-c42723fcdf7b}

_shelx_shelxl_version_number 2018/3
_shelx_space_group_comment
;
The symmetry employed for this shelxl refinement is uniquely defined
by the following loop, which should always be used as a source of
symmetry information in preference to the above space-group names.
They are only intended as comments.
;

loop_
_space_group_symop_operation_xyz
'x, y, z'
'-x+1/2, -y, z+1/2'
'x+1/2, -y+1/2, -z'
'-x, y+1/2, -z+1/2'

loop_
_atom_site_label
_atom_site_type_symbol
_atom_site_fract_x
_atom_site_fract_y
_atom_site_fract_z
_atom_site_U_iso_or_equiv
_atom_site_adp_type
_atom_site_occupancy
_atom_site_site_symmetry_order
_atom_site_calc_flag
_atom_site_refinement_flags_posn
_atom_site_refinement_flags_adp
_atom_site_refinement_flags_occupancy
_atom_site_disorder_assembly
_atom_site_disorder_group
F1 F 0.4528(3) 1.10675(12) 0.60787(11) 0.1035(7) Uani 1 1 d . . . . .
F2 F 0.2132(3) 0.39921(15) 0.70516(9) 0.0940(6) Uani 1 1 d . . . . .
O1 O 0.5341(4) 0.70430(13) 0.53813(10) 0.0830(7) Uani 1 1 d . . . . .
O2 O 0.4777(4) 0.36341(13) 0.36771(10) 0.0892(8) Uani 1 1 d . . . . .
O3 O 0.5958(3) 0.37338(14) 0.20009(11) 0.0703(6) Uani 1 1 d . . . . .
C21 C 0.7497(6) 0.3294(3) 0.2170(2) 0.0987(12) Uani 1 1 d . . . . .
H21A H 0.827747 0.367562 0.244577 0.148 Uiso 1 1 calc R U . . .
H21B H 0.805659 0.310958 0.170523 0.148 Uiso 1 1 calc R U . . .
H21C H 0.723055 0.278930 0.247671 0.148 Uiso 1 1 calc R U . . .
N2 N 0.5744(3) 0.67763(13) 0.38715(11) 0.0534(5) Uani 1 1 d . . . . .
N3 N 0.5911(3) 0.51341(12) 0.30988(10) 0.0498(5) Uani 1 1 d . . . . .
N4 N 0.5234(3) 0.50838(14) 0.38164(11) 0.0506(5) Uani 1 1 d . . . . .
N1 N 0.5658(3) 0.75956(15) 0.41977(12) 0.0583(6) Uani 1 1 d . . . . .
C4 C 0.5121(3) 0.85858(16) 0.52371(12) 0.0513(6) Uani 1 1 d . . . . .
C13 C 0.6506(3) 0.58657(16) 0.28352(12) 0.0492(5) Uani 1 1 d . . . . .
C7 C 0.5350(4) 0.76724(16) 0.49571(14) 0.0551(6) Uani 1 1 d . . . . .
C20 C 0.4054(4) 0.49610(18) 0.53713(14) 0.0596(7) Uani 1 1 d . . . . .
H20 H 0.451810 0.549547 0.521260 0.071 Uiso 1 1 calc R U . . .
C15 C 0.4015(3) 0.42542(17) 0.48752(13) 0.0523(6) Uani 1 1 d . . . . .
C14 C 0.4700(4) 0.42869(17) 0.40741(13) 0.0556(6) Uani 1 1 d . . . . .
C12 C 0.7263(4) 0.57862(19) 0.20362(15) 0.0668(7) Uani 1 1 d . . . . .
H12A H 0.838595 0.548106 0.206539 0.080 Uiso 1 1 calc R U . . .
H12B H 0.647050 0.543028 0.173088 0.080 Uiso 1 1 calc R U . . .
C3 C 0.4258(4) 0.92197(18) 0.48190(14) 0.0595(6) Uani 1 1 d . . . . .
H3 H 0.380437 0.908133 0.434073 0.071 Uiso 1 1 calc R U . . .
C8 C 0.6539(3) 0.67224(16) 0.32176(13) 0.0497(5) Uani 1 1 d . . . . .
C1 C 0.4732(4) 1.02404(19) 0.58029(16) 0.0663(8) Uani 1 1 d . . . . .
C19 C 0.3397(4) 0.48679(19) 0.61068(15) 0.0654(7) Uani 1 1 d . . . . .
H19 H 0.341261 0.533756 0.644520 0.078 Uiso 1 1 calc R U . . .
C6 C 0.5574(4) 0.9638(2) 0.62366(15) 0.0704(8) Uani 1 1 d . . . . .
H6 H 0.601161 0.978450 0.671570 0.085 Uiso 1 1 calc R U . . .
C11 C 0.7544(4) 0.66483(18) 0.16377(14) 0.0637(7) Uani 1 1 d . . . . .
H11A H 0.819733 0.655622 0.116840 0.076 Uiso 1 1 calc R U . . .
H11B H 0.641152 0.690762 0.150970 0.076 Uiso 1 1 calc R U . . .
C5 C 0.5766(4) 0.88046(19) 0.59531(14) 0.0647(7) Uani 1 1 d . . . . .
H5 H 0.633697 0.838109 0.624468 0.078 Uiso 1 1 calc R U . . .
C16 C 0.3321(4) 0.34702(19) 0.51202(15) 0.0649(7) Uani 1 1 d . . . . .
H16 H 0.329343 0.299550 0.478728 0.078 Uiso 1 1 calc R U . . .
C10 C 0.8552(4) 0.7251(2) 0.21512(16) 0.0691(8) Uani 1 1 d . . . . .
H10A H 0.885119 0.778288 0.187610 0.083 Uiso 1 1 calc R U . . .
H10B H 0.964379 0.697093 0.230779 0.083 Uiso 1 1 calc R U . . .
C9 C 0.7468(4) 0.74831(17) 0.28522(15) 0.0630(7) Uani 1 1 d . . . . .
H9A H 0.824373 0.774966 0.322699 0.076 Uiso 1 1 calc R U . . .
H9B H 0.659324 0.791780 0.270923 0.076 Uiso 1 1 calc R U . . .
C17 C 0.2660(4) 0.3372(2) 0.58539(16) 0.0702(8) Uani 1 1 d . . . . .
H17 H 0.218584 0.284189 0.601711 0.084 Uiso 1 1 calc R U . . .
C18 C 0.2729(4) 0.4077(2) 0.63241(14) 0.0653(7) Uani 1 1 d . . . . .
C2 C 0.4060(4) 1.00577(18) 0.51028(16) 0.0682(7) Uani 1 1 d . . . . .
H2 H 0.347961 1.048702 0.482120 0.082 Uiso 1 1 calc R U . . .
H4 H 0.515(4) 0.5565(19) 0.4053(15) 0.059(8) Uiso 1 1 d . . . . .
H1 H 0.569(4) 0.803(2) 0.3933(19) 0.080(10) Uiso 1 1 d . . . . .
H3A H 0.574(6) 0.406(3) 0.234(2) 0.122(16) Uiso 1 1 d . . . . .

loop_
_atom_site_aniso_label
_atom_site_aniso_U_11
_atom_site_aniso_U_22
_atom_site_aniso_U_33
_atom_site_aniso_U_23
_atom_site_aniso_U_13
_atom_site_aniso_U_12
F1 0.1378(18) 0.0714(12) 0.1011(13) -0.0412(10) 0.0141(13) -0.0034(12)
F2 0.1037(13) 0.1268(16) 0.0516(9) 0.0144(10) 0.0230(9) 0.0061(12)
O1 0.145(2) 0.0554(12) 0.0489(10) 0.0060(8) -0.0005(12) 0.0052(13)
O2 0.152(2) 0.0567(12) 0.0592(11) -0.0102(9) 0.0288(13) -0.0272(13)
O3 0.0958(16) 0.0657(13) 0.0496(10) -0.0111(9) -0.0034(10) -0.0005(11)
C21 0.123(3) 0.098(3) 0.075(2) -0.012(2) -0.008(2) 0.037(2)
N2 0.0699(13) 0.0449(11) 0.0453(10) -0.0019(8) 0.0058(10) 0.0021(10)
N3 0.0611(12) 0.0501(12) 0.0382(9) -0.0019(8) 0.0037(9) 0.0015(10)
N4 0.0652(13) 0.0467(12) 0.0400(10) 0.0000(9) 0.0052(9) -0.0027(10)
N1 0.0874(17) 0.0443(12) 0.0432(11) -0.0013(9) 0.0114(11) 0.0002(11)
C4 0.0609(15) 0.0526(14) 0.0404(11) -0.0019(10) 0.0061(11) -0.0041(12)
C13 0.0560(13) 0.0495(14) 0.0421(12) 0.0018(10) 0.0036(10) 0.0025(11)
C7 0.0673(16) 0.0516(14) 0.0463(12) 0.0002(11) 0.0034(12) -0.0006(12)
C20 0.0742(17) 0.0567(16) 0.0478(12) 0.0043(11) -0.0008(12) 0.0009(13)
C15 0.0595(14) 0.0529(14) 0.0444(11) 0.0048(11) -0.0008(10) -0.0034(12)
C14 0.0707(16) 0.0510(14) 0.0452(11) -0.0006(11) 0.0025(11) -0.0058(13)
C12 0.0879(19) 0.0629(17) 0.0496(13) -0.0026(13) 0.0183(13) -0.0047(15)
C3 0.0724(17) 0.0608(16) 0.0454(12) -0.0085(12) -0.0033(12) 0.0029(15)
C8 0.0557(13) 0.0491(13) 0.0443(12) 0.0032(10) 0.0041(10) 0.0010(11)
C1 0.0765(19) 0.0568(16) 0.0654(16) -0.0202(13) 0.0147(15) -0.0066(14)
C19 0.0798(18) 0.0705(18) 0.0458(13) -0.0028(12) 0.0026(13) 0.0121(15)
C6 0.085(2) 0.082(2) 0.0444(13) -0.0180(13) 0.0011(14) -0.0116(17)
C11 0.0787(19) 0.0659(18) 0.0464(13) 0.0069(12) 0.0112(12) -0.0048(14)
C5 0.0823(19) 0.0667(17) 0.0451(13) 0.0010(12) -0.0003(13) -0.0034(14)
C16 0.0820(19) 0.0598(16) 0.0530(14) 0.0031(12) 0.0041(14) -0.0093(15)
C10 0.0786(18) 0.0662(17) 0.0624(16) 0.0069(14) 0.0191(15) -0.0108(15)
C9 0.0788(18) 0.0500(15) 0.0604(15) -0.0002(12) 0.0175(14) -0.0069(13)
C17 0.078(2) 0.074(2) 0.0587(15) 0.0173(15) 0.0044(14) -0.0124(16)
C18 0.0642(17) 0.087(2) 0.0452(13) 0.0149(14) 0.0093(12) 0.0074(15)
C2 0.0851(19) 0.0600(17) 0.0594(15) -0.0081(13) 0.0028(15) 0.0106(15)

loop_
_atom_type_symbol
_atom_type_description
_atom_type_scat_dispersion_real
_atom_type_scat_dispersion_imag
_atom_type_scat_source
C C 0.0033 0.0016 'International Tables Vol C Tables 4.2.6.8 and 6.1.1.4'
H H 0.0000 0.0000 'International Tables Vol C Tables 4.2.6.8 and 6.1.1.4'
F F 0.0171 0.0103 'International Tables Vol C Tables 4.2.6.8 and 6.1.1.4'
N N 0.0061 0.0033 'International Tables Vol C Tables 4.2.6.8 and 6.1.1.4'
O O 0.0106 0.0060 'International Tables Vol C Tables 4.2.6.8 and 6.1.1.4'

loop_
_geom_angle_atom_site_label_1
_geom_angle_atom_site_label_2
_geom_angle_atom_site_label_3
_geom_angle
_geom_angle_site_symmetry_1
_geom_angle_site_symmetry_3
_geom_angle_publ_flag
C21 O3 H3A 109(3) . . ?
O3 C21 H21A 109.5 . . ?
O3 C21 H21B 109.5 . . ?
H21A C21 H21B 109.5 . . ?
O3 C21 H21C 109.5 . . ?
H21A C21 H21C 109.5 . . ?
H21B C21 H21C 109.5 . . ?
C8 N2 N1 116.5(2) . . ?
C13 N3 N4 120.80(19) . . ?
C14 N4 N3 118.0(2) . . y
C14 N4 H4 126.3(18) . . ?
N3 N4 H4 115.7(18) . . ?
C7 N1 N2 119.6(2) . . y
C7 N1 H1 120(2) . . ?
N2 N1 H1 120(2) . . ?
C3 C4 C5 118.6(2) . . ?
C3 C4 C7 122.5(2) . . ?
C5 C4 C7 118.9(2) . . ?
N3 C13 C8 127.8(2) . . ?
N3 C13 C12 113.2(2) . . ?
C8 C13 C12 119.1(2) . . ?
O1 C7 N1 122.3(2) . . y
O1 C7 C4 122.5(2) . . ?
N1 C7 C4 115.1(2) . . y
C15 C20 C19 119.7(2) . . ?
C15 C20 H20 120.2 . . ?
C19 C20 H20 120.2 . . ?
C16 C15 C20 119.3(2) . . ?
C16 C15 C14 117.0(2) . . ?
C20 C15 C14 123.7(2) . . ?
O2 C14 N4 121.9(2) . . y
O2 C14 C15 121.7(2) . . ?
N4 C14 C15 116.4(2) . . y
C11 C12 C13 114.3(2) . . ?
C11 C12 H12A 108.7 . . ?
C13 C12 H12A 108.7 . . ?
C11 C12 H12B 108.7 . . ?
C13 C12 H12B 108.7 . . ?
H12A C12 H12B 107.6 . . ?
C4 C3 C2 120.6(2) . . ?
C4 C3 H3 119.7 . . ?
C2 C3 H3 119.7 . . ?
N2 C8 C13 116.9(2) . . ?
N2 C8 C9 123.1(2) . . ?
C13 C8 C9 120.1(2) . . ?
C6 C1 C2 123.1(3) . . ?
C6 C1 F1 119.0(3) . . ?
C2 C1 F1 118.0(3) . . ?
C18 C19 C20 118.9(3) . . ?
C18 C19 H19 120.6 . . ?
C20 C19 H19 120.6 . . ?
C1 C6 C5 118.4(2) . . ?
C1 C6 H6 120.8 . . ?
C5 C6 H6 120.8 . . ?
C10 C11 C12 109.3(2) . . ?
C10 C11 H11A 109.8 . . ?
C12 C11 H11A 109.8 . . ?
C10 C11 H11B 109.8 . . ?
C12 C11 H11B 109.8 . . ?
H11A C11 H11B 108.3 . . ?
C6 C5 C4 120.9(3) . . ?
C6 C5 H5 119.6 . . ?
C4 C5 H5 119.6 . . ?
C15 C16 C17 121.4(3) . . ?
C15 C16 H16 119.3 . . ?
C17 C16 H16 119.3 . . ?
C11 C10 C9 110.8(2) . . ?
C11 C10 H10A 109.5 . . ?
C9 C10 H10A 109.5 . . ?
C11 C10 H10B 109.5 . . ?
C9 C10 H10B 109.5 . . ?
H10A C10 H10B 108.1 . . ?
C8 C9 C10 114.7(2) . . ?
C8 C9 H9A 108.6 . . ?
C10 C9 H9A 108.6 . . ?
C8 C9 H9B 108.6 . . ?
C10 C9 H9B 108.6 . . ?
H9A C9 H9B 107.6 . . ?
C18 C17 C16 117.7(3) . . ?
C18 C17 H17 121.2 . . ?
C16 C17 H17 121.2 . . ?
C17 C18 F2 118.8(3) . . ?
C17 C18 C19 123.1(2) . . ?
F2 C18 C19 118.0(3) . . ?
C1 C2 C3 118.4(3) . . ?
C1 C2 H2 120.8 . . ?
C3 C2 H2 120.8 . . ?

loop_
_geom_bond_atom_site_label_1
_geom_bond_atom_site_label_2
_geom_bond_distance
_geom_bond_site_symmetry_2
_geom_bond_publ_flag
F1 C1 1.360(3) . y
F2 C18 1.359(3) . y
O1 C7 1.214(3) . y
O2 C14 1.216(3) . y
O3 C21 1.377(4) . ?
O3 H3A 0.79(4) . ?
C21 H21A 0.9600 . ?
C21 H21B 0.9600 . ?
C21 H21C 0.9600 . ?
N2 C8 1.297(3) . y
N2 N1 1.376(3) . y
N3 C13 1.289(3) . y
N3 N4 1.360(3) . y
N4 C14 1.358(3) . y
N4 H4 0.85(3) . ?
N1 C7 1.356(3) . y
N1 H1 0.81(3) . ?
C4 C3 1.378(4) . ?
C4 C5 1.387(3) . ?
C4 C7 1.487(3) . y
C13 C8 1.469(3) . ?
C13 C12 1.518(3) . ?
C20 C15 1.385(4) . ?
C20 C19 1.389(4) . ?
C20 H20 0.9300 . ?
C15 C16 1.375(4) . ?
C15 C14 1.498(3) . y
C12 C11 1.504(4) . ?
C12 H12A 0.9700 . ?
C12 H12B 0.9700 . ?
C3 C2 1.379(4) . ?
C3 H3 0.9300 . ?
C8 C9 1.500(3) . ?
C1 C6 1.352(4) . ?
C1 C2 1.357(4) . ?
C19 C18 1.362(4) . ?
C19 H19 0.9300 . ?
C6 C5 1.372(4) . ?
C6 H6 0.9300 . ?
C11 C10 1.496(4) . ?
C11 H11A 0.9700 . ?
C11 H11B 0.9700 . ?
C5 H5 0.9300 . ?
C16 C17 1.388(4) . ?
C16 H16 0.9300 . ?
C10 C9 1.519(4) . ?
C10 H10A 0.9700 . ?
C10 H10B 0.9700 . ?
C9 H9A 0.9700 . ?
C9 H9B 0.9700 . ?
C17 C18 1.355(4) . ?
C17 H17 0.9300 . ?
C2 H2 0.9300 . ?

loop_
_geom_hbond_atom_site_label_D
_geom_hbond_atom_site_label_H
_geom_hbond_atom_site_label_A
_geom_hbond_distance_DH
_geom_hbond_distance_HA
_geom_hbond_distance_DA
_geom_hbond_angle_DHA
_geom_hbond_site_symmetry_A
_geom_hbond_publ_flag
N4 H4 N2 0.85(3) 1.93(3) 2.611(3) 137(2) . yes
O3 H3A N3 0.79(4) 2.11(4) 2.875(3) 161(4) . yes

loop_
_geom_torsion_atom_site_label_1
_geom_torsion_atom_site_label_2
_geom_torsion_atom_site_label_3
_geom_torsion_atom_site_label_4
_geom_torsion
_geom_torsion_site_symmetry_1
_geom_torsion_site_symmetry_2
_geom_torsion_site_symmetry_3
_geom_torsion_site_symmetry_4
C13 N3 N4 C14 -177.1(2) . . . .
C8 N2 N1 C7 -160.1(2) . . . .
N4 N3 C13 C8 -1.2(4) . . . .
N4 N3 C13 C12 178.1(2) . . . .
N2 N1 C7 O1 8.5(4) . . . .
N2 N1 C7 C4 -174.7(2) . . . .
C3 C4 C7 O1 -145.9(3) . . . .
C5 C4 C7 O1 32.6(4) . . . .
C3 C4 C7 N1 37.3(4) . . . .
C5 C4 C7 N1 -144.2(3) . . . .
C19 C20 C15 C16 0.1(4) . . . .
C19 C20 C15 C14 -179.6(3) . . . .
N3 N4 C14 O2 -1.7(4) . . . .
N3 N4 C14 C15 178.2(2) . . . .
C16 C15 C14 O2 -5.9(4) . . . .
C20 C15 C14 O2 173.8(3) . . . .
C16 C15 C14 N4 174.2(2) . . . .
C20 C15 C14 N4 -6.0(4) . . . .
N3 C13 C12 C11 165.4(2) . . . .
C8 C13 C12 C11 -15.3(4) . . . .
C5 C4 C3 C2 0.8(4) . . . .
C7 C4 C3 C2 179.4(3) . . . .
N1 N2 C8 C13 -175.0(2) . . . .
N1 N2 C8 C9 5.2(4) . . . .
N3 C13 C8 N2 -6.5(4) . . . .
C12 C13 C8 N2 174.3(2) . . . .
N3 C13 C8 C9 173.3(2) . . . .
C12 C13 C8 C9 -6.0(4) . . . .
C15 C20 C19 C18 0.2(4) . . . .
C2 C1 C6 C5 0.4(5) . . . .
F1 C1 C6 C5 179.8(3) . . . .
C13 C12 C11 C10 50.5(3) . . . .
C1 C6 C5 C4 0.3(4) . . . .
C3 C4 C5 C6 -0.9(4) . . . .
C7 C4 C5 C6 -179.5(3) . . . .
C20 C15 C16 C17 0.0(4) . . . .
C14 C15 C16 C17 179.7(3) . . . .
C12 C11 C10 C9 -65.6(3) . . . .
N2 C8 C9 C10 171.0(3) . . . .
C13 C8 C9 C10 -8.8(4) . . . .
C11 C10 C9 C8 44.5(3) . . . .
C15 C16 C17 C18 -0.3(5) . . . .
C16 C17 C18 F2 -178.3(3) . . . .
C16 C17 C18 C19 0.6(5) . . . .
C20 C19 C18 C17 -0.5(5) . . . .
C20 C19 C18 F2 178.4(3) . . . .
C6 C1 C2 C3 -0.5(5) . . . .
F1 C1 C2 C3 -179.9(3) . . . .
C4 C3 C2 C1 -0.1(4) . . . .

_cod_database_fobs_code 2022639
